data_7706250
loop_
_publ_author_name
'Papanikolaou, Michael G.'
'Elliott, Alexander'
'McAllister, James'
'Gallos, John K.'
'Keramidas, Anastasios D.'
'Kabanos, Themistoklis A.'
'Sproules, Stephen'
'Miras, Haralampos N.'

_publ_section_title
;
 Electrocatalytic hydrogen production by dinuclear cobalt(II) compounds
 containing redox-active diamidate ligands: a combined experimental and
 theoretical study.
;
_journal_issue 44
_journal_name_full 'Dalton transactions (Cambridge, England : 2003)'
_journal_page_first 15718
_journal_page_last 15730
_journal_paper_doi 10.1039/d0dt02617d
_journal_volume 49
_journal_year 2020
_chemical_formula_moiety 'C58 H46 Co2 N10 O4'
_chemical_formula_sum 'C58 H46 Co2 N10 O4'
_chemical_formula_weight 1064.91
_space_group_crystal_system monoclinic
_space_group_IT_number 14
_space_group_name_Hall '-P 2ybc'
_space_group_name_H-M_alt 'P 1 21/c 1'
_atom_sites_solution_hydrogens geom
_atom_sites_solution_primary direct
_atom_sites_solution_secondary difmap
_audit_creation_method SHELXL-2018/3
_audit_update_record
;
2020-10-23 deposited with the CCDC.	2020-10-27 downloaded from the CCDC.
;
_cell_angle_alpha 90
_cell_angle_beta 103.952(4)
_cell_angle_gamma 90
_cell_formula_units_Z 4
_cell_length_a 21.807(7)
_cell_length_b 12.592(4)
_cell_length_c 18.006(5)
_cell_measurement_reflns_used 6144
_cell_measurement_temperature 150(2)
_cell_measurement_theta_max 24.104
_cell_measurement_theta_min 2.297
_cell_volume 4798(3)
_computing_cell_refinement 'Bruker SAINT'
_computing_data_collection 'Bruker APEX2'
_computing_data_reduction 'Bruker SAINT'
_computing_molecular_graphics 'Bruker SHELXTL'
_computing_publication_material 'Bruker SHELXTL'
_computing_structure_refinement 'SHELXL-2018/3 (Sheldrick, 2018)'
_computing_structure_solution 'SHELXT 2014/5 (Sheldrick, 2014)'
_diffrn_ambient_temperature 150(2)
_diffrn_measured_fraction_theta_full 1.000
_diffrn_measured_fraction_theta_max 0.991
_diffrn_measurement_device_type 'Bruker APEX-II CCD'
_diffrn_measurement_method '\f and \w scans'
_diffrn_radiation_type MoK\a
_diffrn_radiation_wavelength 0.71073
_diffrn_reflns_av_R_equivalents 0.0569
_diffrn_reflns_av_unetI/netI 0.0552
_diffrn_reflns_Laue_measured_fraction_full 1.000
_diffrn_reflns_Laue_measured_fraction_max 0.991
_diffrn_reflns_limit_h_max 27
_diffrn_reflns_limit_h_min -26
_diffrn_reflns_limit_k_max 14
_diffrn_reflns_limit_k_min -15
_diffrn_reflns_limit_l_max 22
_diffrn_reflns_limit_l_min -22
_diffrn_reflns_number 39496
_diffrn_reflns_point_group_measured_fraction_full 1.000
_diffrn_reflns_point_group_measured_fraction_max 0.991
_diffrn_reflns_theta_full 25.242
_diffrn_reflns_theta_max 26.619
_diffrn_reflns_theta_min 1.882
_diffrn_source 'fine-focus sealed tube'
_exptl_absorpt_coefficient_mu 0.754
_exptl_absorpt_correction_T_max 0.7454
_exptl_absorpt_correction_T_min 0.6577
_exptl_absorpt_correction_type empirical
_exptl_absorpt_process_details SADABS
_exptl_crystal_colour yellow
_exptl_crystal_density_diffrn 1.474
_exptl_crystal_description block
_exptl_crystal_F_000 2200
_exptl_crystal_size_max 0.220
_exptl_crystal_size_mid 0.080
_exptl_crystal_size_min 0.010
_refine_diff_density_max 0.641
_refine_diff_density_min -0.596
_refine_diff_density_rms 0.084
_refine_ls_extinction_method none
_refine_ls_goodness_of_fit_ref 1.054
_refine_ls_hydrogen_treatment constr
_refine_ls_matrix_type full
_refine_ls_number_parameters 689
_refine_ls_number_reflns 9970
_refine_ls_number_restraints 7
_refine_ls_restrained_S_all 1.054
_refine_ls_R_factor_all 0.0885
_refine_ls_R_factor_gt 0.0562
_refine_ls_shift/su_max 0.001
_refine_ls_shift/su_mean 0.000
_refine_ls_structure_factor_coef Fsqd
_refine_ls_weighting_details 'w=1/[\s^2^(Fo^2^)+(0.0524P)^2^+8.6002P] where P=(Fo^2^+2Fc^2^)/3'
_refine_ls_weighting_scheme calc
_refine_ls_wR_factor_gt 0.1278
_refine_ls_wR_factor_ref 0.1427
_reflns_Friedel_coverage 0.000
_reflns_number_gt 7083
_reflns_number_total 9970
_reflns_threshold_expression 'I > 2\s(I)'
_cod_data_source_file d0dt02617d2.cif
_cod_data_source_block Compound_2
_cod_original_cell_volume 4798(2)
_cod_original_sg_symbol_H-M 'P 21/c'
_cod_database_code 7706250
_shelx_shelxl_version_number 2018/3
_shelx_space_group_comment
;
The symmetry employed for this shelxl refinement is uniquely defined
by the following loop, which should always be used as a source of
symmetry information in preference to the above space-group names.
They are only intended as comments.
;
_shelx_estimated_absorpt_t_min 0.852
_shelx_estimated_absorpt_t_max 0.993

loop_
_space_group_symop_operation_xyz
'x, y, z'
'-x, y+1/2, -z+1/2'
'-x, -y, -z'
'x, -y-1/2, z-1/2'

loop_
_atom_site_label
_atom_site_type_symbol
_atom_site_fract_x
_atom_site_fract_y
_atom_site_fract_z
_atom_site_U_iso_or_equiv
_atom_site_adp_type
_atom_site_occupancy
_atom_site_site_symmetry_order
_atom_site_calc_flag
_atom_site_refinement_flags_posn
_atom_site_refinement_flags_adp
_atom_site_refinement_flags_occupancy
_atom_site_disorder_assembly
_atom_site_disorder_group
C1 C 0.82713(15) 0.3470(3) 0.3468(2) 0.0209(7) Uani 1 1 d . . . . .
C2 C 0.83518(17) 0.2394(3) 0.3359(2) 0.0302(9) Uani 1 1 d . . . . .
H2 H 0.838760 0.214067 0.287441 0.036 Uiso 1 1 calc R U . . .
C3 C 0.83808(19) 0.1674(3) 0.3970(3) 0.0383(10) Uani 1 1 d . . . . .
H3 H 0.842783 0.093816 0.388209 0.046 Uiso 1 1 calc R U . . .
C4 C 0.83436(19) 0.1997(3) 0.4680(3) 0.0366(10) Uani 1 1 d . . . . .
H4 H 0.837936 0.149324 0.508073 0.044 Uiso 1 1 calc R U . . .
C5 C 0.82525(16) 0.3076(3) 0.4818(2) 0.0278(8) Uani 1 1 d . . . . .
C6 C 0.82103(15) 0.3812(3) 0.4206(2) 0.0223(8) Uani 1 1 d . . . . .
C7 C 0.81802(17) 0.3482(3) 0.5527(2) 0.0329(9) Uani 1 1 d . . . . .
H7 H 0.821441 0.301982 0.595163 0.039 Uiso 1 1 calc R U . . .
C8 C 0.80626(19) 0.4529(3) 0.5598(2) 0.0338(9) Uani 1 1 d . . . . .
H8 H 0.801212 0.480644 0.607075 0.041 Uiso 1 1 calc R U . . .
C9 C 0.80172(17) 0.5189(3) 0.4970(2) 0.0281(8) Uani 1 1 d . . . . .
H9 H 0.791969 0.591638 0.502244 0.034 Uiso 1 1 calc R U . . .
C10 C 0.83715(15) 0.4152(3) 0.2255(2) 0.0205(7) Uani 1 1 d . . . . .
C11 C 0.83302(15) 0.5176(3) 0.18022(19) 0.0200(7) Uani 1 1 d . . . . .
C12 C 0.87803(16) 0.5383(3) 0.1387(2) 0.0235(8) Uani 1 1 d . . . . .
H12 H 0.907081 0.484230 0.133400 0.028 Uiso 1 1 calc R U . . .
C13 C 0.88097(17) 0.6369(3) 0.1049(2) 0.0259(8) Uani 1 1 d . . . . .
C14 C 0.93118(17) 0.6616(3) 0.0610(2) 0.0297(9) Uani 1 1 d . . . . .
C15 C 0.9967(2) 0.6459(5) 0.1146(3) 0.0570(14) Uani 1 1 d . . . . .
H15A H 1.029147 0.657492 0.086108 0.085 Uiso 1 1 calc R U . . .
H15B H 1.000198 0.573336 0.134909 0.085 Uiso 1 1 calc R U . . .
H15C H 1.002576 0.696654 0.156923 0.085 Uiso 1 1 calc R U . . .
C16 C 0.9227(2) 0.5837(4) -0.0055(3) 0.0492(12) Uani 1 1 d . . . . .
H16A H 0.879574 0.589324 -0.037477 0.074 Uiso 1 1 calc R U . . .
H16B H 0.930139 0.511236 0.014504 0.074 Uiso 1 1 calc R U . . .
H16C H 0.952932 0.600508 -0.036148 0.074 Uiso 1 1 calc R U . . .
C17 C 0.9271(2) 0.7737(4) 0.0305(3) 0.0468(12) Uani 1 1 d . . . . .
H17A H 0.886670 0.783592 -0.006885 0.070 Uiso 1 1 calc R U . . .
H17B H 0.961852 0.786286 0.005727 0.070 Uiso 1 1 calc R U . . .
H17C H 0.930211 0.823891 0.072807 0.070 Uiso 1 1 calc R U . . .
C18 C 0.83489(17) 0.7097(3) 0.1125(2) 0.0263(8) Uani 1 1 d . . . . .
H18 H 0.835095 0.778953 0.091668 0.032 Uiso 1 1 calc R U . . .
C19 C 0.78876(16) 0.6825(3) 0.1500(2) 0.0233(8) Uani 1 1 d . . . . .
C20 C 0.73583(17) 0.7602(3) 0.1502(2) 0.0275(8) Uani 1 1 d . . . . .
C21 C 0.63201(17) 0.7695(3) 0.1744(2) 0.0277(8) Uani 1 1 d . . . . .
C22 C 0.62553(19) 0.8776(3) 0.1795(2) 0.0355(10) Uani 1 1 d . . . . .
H22 H 0.660634 0.922708 0.180426 0.043 Uiso 1 1 calc R U . . .
C23 C 0.5670(2) 0.9219(3) 0.1834(3) 0.0419(11) Uani 1 1 d . . . . .
H23 H 0.563671 0.996639 0.188414 0.050 Uiso 1 1 calc R U . . .
C24 C 0.51529(19) 0.8604(3) 0.1800(2) 0.0366(10) Uani 1 1 d . . . . .
H24 H 0.476234 0.892772 0.181408 0.044 Uiso 1 1 calc R U . . .
C25 C 0.51887(18) 0.7497(3) 0.1746(2) 0.0307(9) Uani 1 1 d . . . . .
C26 C 0.57882(16) 0.7043(3) 0.1749(2) 0.0241(8) Uani 1 1 d . . . . .
C27 C 0.46804(18) 0.6801(3) 0.1688(2) 0.0372(10) Uani 1 1 d . . . . .
H27 H 0.427071 0.707423 0.166821 0.045 Uiso 1 1 calc R U . . .
C28 C 0.47676(18) 0.5755(3) 0.1661(3) 0.0390(10) Uani 1 1 d . . . . .
H28 H 0.441841 0.528528 0.160541 0.047 Uiso 1 1 calc R U . . .
C29 C 0.53808(18) 0.5345(3) 0.1714(2) 0.0345(9) Uani 1 1 d . . . . .
H29 H 0.544054 0.459738 0.172600 0.041 Uiso 1 1 calc R U . . .
C30 C 0.95368(17) 0.5589(3) 0.3590(2) 0.0333(9) Uani 1 1 d . . . . .
H30 H 0.949551 0.487107 0.373341 0.040 Uiso 1 1 calc R U . . .
C31 C 1.01361(18) 0.5953(4) 0.3537(2) 0.0377(10) Uani 1 1 d . . . . .
H31 H 1.049594 0.550421 0.367150 0.045 Uiso 1 1 calc R U . . .
C32 C 1.01881(18) 0.6967(4) 0.3286(2) 0.0394(10) Uani 1 1 d . . . . .
H32 H 1.058376 0.721771 0.322386 0.047 Uiso 1 1 calc R U . . .
C33 C 0.96565(17) 0.7642(3) 0.3119(2) 0.0316(9) Uani 1 1 d . . . . .
C34 C 0.90819(16) 0.7231(3) 0.3239(2) 0.0234(8) Uani 1 1 d . . . . .
C35 C 0.9658(2) 0.8692(3) 0.2839(2) 0.0402(11) Uani 1 1 d . . . . .
H35 H 1.002949 0.898078 0.273250 0.048 Uiso 1 1 calc R U . . .
C36 C 0.9114(2) 0.9291(3) 0.2723(2) 0.0401(10) Uani 1 1 d . . . . .
H36 H 0.911590 0.998919 0.252381 0.048 Uiso 1 1 calc R U . . .
C37 C 0.85648(19) 0.8912(3) 0.2886(2) 0.0319(9) Uani 1 1 d . . . . .
H37 H 0.820634 0.936315 0.281872 0.038 Uiso 1 1 calc R U . . .
C38 C 0.85321(16) 0.7888(3) 0.3146(2) 0.0238(8) Uani 1 1 d . . . . .
C39 C 0.75124(17) 0.7904(3) 0.3435(2) 0.0270(8) Uani 1 1 d . . . . .
C40 C 0.70065(16) 0.7155(3) 0.3560(2) 0.0243(8) Uani 1 1 d . . . . .
C41 C 0.65227(17) 0.7531(3) 0.3868(2) 0.0304(9) Uani 1 1 d . . . . .
H41 H 0.649627 0.826758 0.396968 0.037 Uiso 1 1 calc R U . . .
C42 C 0.60735(17) 0.6829(3) 0.4030(2) 0.0298(9) Uani 1 1 d . . . . .
C43 C 0.55136(19) 0.7212(4) 0.4343(2) 0.0383(10) Uani 1 1 d . . . . .
C44 C 0.5309(2) 0.6359(4) 0.4830(3) 0.0528(13) Uani 1 1 d . . . . .
H44A H 0.515759 0.573624 0.451171 0.079 Uiso 1 1 calc R U . . .
H44B H 0.496872 0.663412 0.504511 0.079 Uiso 1 1 calc R U . . .
H44C H 0.566921 0.615548 0.524622 0.079 Uiso 1 1 calc R U . . .
C45 C 0.4956(2) 0.7426(4) 0.3632(3) 0.0485(12) Uani 1 1 d . . . . .
H45A H 0.485766 0.677387 0.333020 0.073 Uiso 1 1 calc R U . . .
H45B H 0.507832 0.798428 0.331610 0.073 Uiso 1 1 calc R U . . .
H45C H 0.458348 0.765567 0.380314 0.073 Uiso 1 1 calc R U . . .
C46 C 0.5669(2) 0.8230(4) 0.4796(2) 0.0430(11) Uani 1 1 d . . . . .
H46A H 0.530944 0.843550 0.500323 0.064 Uiso 1 1 calc R U . . .
H46B H 0.575562 0.879423 0.446122 0.064 Uiso 1 1 calc R U . . .
H46C H 0.604179 0.811898 0.521843 0.064 Uiso 1 1 calc R U . . .
C47 C 0.61493(17) 0.5760(3) 0.3863(2) 0.0318(9) Uani 1 1 d . . . . .
H47 H 0.587593 0.524009 0.399023 0.038 Uiso 1 1 calc R U . . .
C48 C 0.66219(17) 0.5456(3) 0.3512(2) 0.0258(8) Uani 1 1 d . . . . .
C49 C 0.66365(15) 0.4332(3) 0.3237(2) 0.0267(8) Uani 1 1 d . . . . .
C50 C 0.68068(19) 0.3301(3) 0.2236(3) 0.0206(9) Uani 0.8 1 d . . P A 1
C51 C 0.6850(2) 0.2298(3) 0.2550(3) 0.0279(11) Uani 0.8 1 d . . P A 1
H51 H 0.687483 0.222373 0.308144 0.033 Uiso 0.8 1 calc R U P A 1
C52 C 0.6857(2) 0.1385(4) 0.2108(4) 0.0421(14) Uani 0.8 1 d . . P A 1
H52 H 0.689517 0.070657 0.234651 0.051 Uiso 0.8 1 calc R U P A 1
C53 C 0.6809(3) 0.1458(4) 0.1323(4) 0.0469(19) Uani 0.8 1 d . . P A 1
H53 H 0.679235 0.083110 0.102465 0.056 Uiso 0.8 1 calc R U P A 1
C54 C 0.6784(2) 0.2452(4) 0.0977(3) 0.0361(13) Uani 0.8 1 d . . P A 1
C55 C 0.6790(2) 0.3376(4) 0.1435(3) 0.0215(10) Uani 0.8 1 d . . P A 1
C56 C 0.6754(3) 0.2610(5) 0.0198(3) 0.0472(16) Uani 0.8 1 d . . P A 1
H56 H 0.671357 0.201225 -0.013287 0.057 Uiso 0.8 1 calc R U P A 1
C57 C 0.6780(3) 0.3601(7) -0.0095(3) 0.0495(17) Uani 0.8 1 d . . P A 1
H57 H 0.678335 0.370012 -0.061743 0.059 Uiso 0.8 1 calc R U P A 1
C58 C 0.6803(2) 0.4474(5) 0.0400(3) 0.0402(13) Uani 0.8 1 d . . P A 1
H58 H 0.682271 0.516856 0.020081 0.048 Uiso 0.8 1 calc R U P A 1
C56B C 0.6831(7) 0.3201(10) -0.0137(6) 0.052(11) Uiso 0.2 1 d G . P B 2
H56B H 0.680434 0.268039 -0.052540 0.062 Uiso 0.2 1 calc R U P B 2
C57B C 0.6915(7) 0.4264(11) -0.0298(6) 0.046(6) Uiso 0.2 1 d G . P B 2
H57B H 0.694553 0.446917 -0.079489 0.056 Uiso 0.2 1 calc R U P B 2
C58B C 0.6953(6) 0.5027(9) 0.0270(7) 0.034(5) Uiso 0.2 1 d G . P B 2
H58B H 0.701043 0.575272 0.016073 0.041 Uiso 0.2 1 calc R U P B 2
N10B N 0.6908(5) 0.4726(7) 0.0998(6) 0.023(5) Uiso 0.2 1 d G . P B 2
C55B C 0.6824(4) 0.3664(7) 0.1158(5) 0.022(5) Uiso 0.2 1 d G . P B 2
C54B C 0.6785(5) 0.2901(7) 0.0590(6) 0.040(6) Uiso 0.2 1 d G . P B 2
C53B C 0.6702(7) 0.1839(7) 0.0750(8) 0.062(8) Uiso 0.2 1 d G . P B 2
H53B H 0.667517 0.131772 0.036240 0.074 Uiso 0.2 1 calc R U P B 2
C52B C 0.6656(7) 0.1539(8) 0.1478(9) 0.035(8) Uiso 0.2 1 d G . P B 2
H52B H 0.659889 0.081246 0.158751 0.042 Uiso 0.2 1 calc R U P B 2
C51B C 0.6695(6) 0.2301(10) 0.2046(7) 0.044(6) Uiso 0.2 1 d G . P B 2
H51B H 0.666379 0.209597 0.254315 0.053 Uiso 0.2 1 calc R U P B 2
C50B C 0.6779(5) 0.3364(9) 0.1886(6) 0.010(4) Uiso 0.2 1 d G . P B 2
Co1 Co 0.80565(2) 0.57620(4) 0.33053(3) 0.02156(13) Uani 1 1 d . . . . .
Co2 Co 0.68557(2) 0.55886(4) 0.19350(3) 0.02388(13) Uani 1 1 d . . . . .
N1 N 0.70520(13) 0.6136(2) 0.33602(17) 0.0218(6) Uani 1 1 d . . . . .
N2 N 0.80117(13) 0.7372(2) 0.33075(17) 0.0228(6) Uani 1 1 d . . . . .
N3 N 0.90308(13) 0.6201(2) 0.34503(17) 0.0237(7) Uani 1 1 d . . . . .
N4 N 0.81016(13) 0.4866(2) 0.43002(17) 0.0220(6) Uani 1 1 d . . . . .
N5 N 0.82234(12) 0.4289(2) 0.29297(16) 0.0188(6) Uani 1 1 d . . . . .
N6 N 0.78790(13) 0.5888(2) 0.18553(16) 0.0210(6) Uani 1 1 d . . . . .
N7 N 0.68680(13) 0.7135(2) 0.17040(17) 0.0238(7) Uani 1 1 d . . . . .
N8 N 0.58757(14) 0.5975(2) 0.17474(17) 0.0257(7) Uani 1 1 d . . . . .
N9 N 0.67941(13) 0.4273(2) 0.25614(19) 0.0258(7) Uani 1 1 d . . . A 1
N10 N 0.67979(18) 0.4371(4) 0.1126(2) 0.0243(9) Uani 0.8 1 d . . P A 1
O1 O 0.74311(14) 0.8874(2) 0.34754(19) 0.0443(8) Uani 1 1 d . . . . .
O2 O 0.64732(13) 0.3611(2) 0.36240(18) 0.0405(7) Uani 1 1 d . . . . .
O3 O 0.85609(12) 0.33454(19) 0.19855(15) 0.0310(6) Uani 1 1 d . . . . .
O4 O 0.74095(13) 0.8526(2) 0.13009(18) 0.0389(7) Uani 1 1 d . . . . .

loop_
_atom_site_aniso_label
_atom_site_aniso_U_11
_atom_site_aniso_U_22
_atom_site_aniso_U_33
_atom_site_aniso_U_23
_atom_site_aniso_U_13
_atom_site_aniso_U_12
C1 0.0148(16) 0.0166(16) 0.032(2) 0.0026(15) 0.0082(14) -0.0001(13)
C2 0.030(2) 0.0222(19) 0.043(2) 0.0007(17) 0.0187(18) 0.0019(16)
C3 0.043(2) 0.0182(19) 0.059(3) 0.0117(19) 0.024(2) 0.0088(17)
C4 0.038(2) 0.030(2) 0.049(3) 0.023(2) 0.023(2) 0.0096(18)
C5 0.0208(18) 0.030(2) 0.034(2) 0.0110(17) 0.0097(16) 0.0033(15)
C6 0.0150(16) 0.0240(18) 0.029(2) 0.0060(15) 0.0067(14) 0.0017(14)
C7 0.029(2) 0.044(2) 0.026(2) 0.0134(18) 0.0063(16) -0.0001(18)
C8 0.037(2) 0.040(2) 0.023(2) 0.0005(18) 0.0045(17) -0.0032(18)
C9 0.032(2) 0.030(2) 0.024(2) -0.0061(16) 0.0105(16) -0.0041(16)
C10 0.0142(16) 0.0185(17) 0.0285(19) -0.0036(15) 0.0042(14) 0.0012(13)
C11 0.0204(17) 0.0222(17) 0.0185(17) -0.0033(14) 0.0070(14) 0.0032(14)
C12 0.0221(18) 0.0259(19) 0.0244(19) -0.0007(15) 0.0090(15) 0.0045(15)
C13 0.0255(19) 0.034(2) 0.0208(19) -0.0004(16) 0.0101(15) 0.0035(16)
C14 0.029(2) 0.040(2) 0.026(2) 0.0055(17) 0.0184(16) 0.0029(17)
C15 0.032(2) 0.089(4) 0.054(3) 0.020(3) 0.017(2) 0.001(2)
C16 0.065(3) 0.053(3) 0.041(3) -0.002(2) 0.036(2) 0.000(2)
C17 0.048(3) 0.050(3) 0.054(3) 0.011(2) 0.036(2) 0.005(2)
C18 0.0288(19) 0.0275(19) 0.026(2) 0.0079(16) 0.0131(16) 0.0067(16)
C19 0.0245(18) 0.0241(18) 0.0241(19) 0.0021(15) 0.0112(15) 0.0050(15)
C20 0.031(2) 0.029(2) 0.025(2) 0.0077(16) 0.0106(16) 0.0099(16)
C21 0.030(2) 0.029(2) 0.027(2) 0.0066(16) 0.0129(16) 0.0128(16)
C22 0.037(2) 0.028(2) 0.047(3) 0.0064(19) 0.021(2) 0.0066(18)
C23 0.051(3) 0.026(2) 0.056(3) 0.007(2) 0.027(2) 0.017(2)
C24 0.033(2) 0.034(2) 0.050(3) 0.006(2) 0.024(2) 0.0123(18)
C25 0.029(2) 0.037(2) 0.028(2) 0.0061(17) 0.0119(16) 0.0124(17)
C26 0.0253(18) 0.030(2) 0.0196(18) 0.0067(15) 0.0098(15) 0.0079(15)
C27 0.023(2) 0.050(3) 0.041(2) 0.012(2) 0.0122(18) 0.0116(18)
C28 0.024(2) 0.045(3) 0.048(3) -0.006(2) 0.0088(18) 0.0017(19)
C29 0.030(2) 0.030(2) 0.043(2) -0.0011(18) 0.0081(18) -0.0008(17)
C30 0.028(2) 0.032(2) 0.039(2) -0.0049(18) 0.0072(18) -0.0019(17)
C31 0.022(2) 0.049(3) 0.042(3) -0.012(2) 0.0082(18) -0.0024(18)
C32 0.023(2) 0.059(3) 0.039(2) -0.012(2) 0.0123(18) -0.015(2)
C33 0.025(2) 0.043(2) 0.030(2) -0.0066(18) 0.0138(17) -0.0102(17)
C34 0.0266(19) 0.0250(18) 0.0214(19) -0.0056(15) 0.0111(15) -0.0089(15)
C35 0.039(2) 0.046(3) 0.040(2) -0.001(2) 0.018(2) -0.024(2)
C36 0.049(3) 0.033(2) 0.041(2) 0.0054(19) 0.015(2) -0.014(2)
C37 0.037(2) 0.0233(19) 0.036(2) -0.0052(17) 0.0111(18) -0.0071(17)
C38 0.0264(19) 0.0246(18) 0.0222(18) -0.0062(15) 0.0096(15) -0.0109(15)
C39 0.031(2) 0.0223(19) 0.031(2) -0.0040(16) 0.0157(17) -0.0055(16)
C40 0.0259(19) 0.0258(19) 0.0232(19) 0.0019(15) 0.0098(15) -0.0003(15)
C41 0.031(2) 0.030(2) 0.034(2) -0.0049(17) 0.0155(17) -0.0017(16)
C42 0.029(2) 0.040(2) 0.025(2) 0.0001(17) 0.0134(16) 0.0003(17)
C43 0.036(2) 0.052(3) 0.033(2) -0.004(2) 0.0215(19) -0.003(2)
C44 0.058(3) 0.062(3) 0.049(3) -0.003(3) 0.033(2) -0.008(3)
C45 0.035(2) 0.063(3) 0.050(3) -0.003(2) 0.014(2) 0.010(2)
C46 0.045(3) 0.055(3) 0.036(2) -0.008(2) 0.024(2) -0.002(2)
C47 0.029(2) 0.039(2) 0.029(2) 0.0076(18) 0.0114(17) -0.0081(17)
C48 0.0245(18) 0.0250(19) 0.027(2) 0.0088(16) 0.0053(15) -0.0021(15)
C49 0.0159(16) 0.0262(19) 0.038(2) 0.0121(17) 0.0069(15) -0.0024(15)
C50 0.015(2) 0.022(2) 0.026(3) -0.005(2) 0.0083(19) -0.0011(17)
C51 0.021(2) 0.017(2) 0.050(3) -0.001(2) 0.015(2) -0.0031(18)
C52 0.041(3) 0.013(2) 0.080(5) -0.008(3) 0.030(3) -0.005(2)
C53 0.043(3) 0.025(3) 0.084(5) -0.027(3) 0.036(4) -0.014(2)
C54 0.024(3) 0.042(3) 0.042(3) -0.021(3) 0.008(2) -0.003(2)
C55 0.020(2) 0.023(2) 0.023(3) -0.001(2) 0.0087(19) -0.0001(18)
C56 0.040(3) 0.066(4) 0.032(3) -0.027(3) 0.000(2) 0.012(3)
C57 0.051(4) 0.067(5) 0.027(3) -0.008(3) 0.002(3) 0.023(3)
C58 0.042(3) 0.048(3) 0.032(3) 0.006(3) 0.010(2) 0.020(3)
Co1 0.0252(3) 0.0166(2) 0.0248(3) 0.0009(2) 0.0098(2) -0.00179(19)
Co2 0.0259(3) 0.0213(3) 0.0261(3) 0.0019(2) 0.0095(2) 0.0070(2)
N1 0.0207(15) 0.0205(15) 0.0254(16) 0.0042(12) 0.0079(12) -0.0026(12)
N2 0.0240(15) 0.0195(15) 0.0269(16) -0.0044(13) 0.0102(13) -0.0058(12)
N3 0.0229(15) 0.0255(16) 0.0235(16) -0.0065(13) 0.0071(13) -0.0017(13)
N4 0.0214(15) 0.0194(15) 0.0259(16) 0.0007(13) 0.0071(13) -0.0020(12)
N5 0.0169(13) 0.0181(14) 0.0219(15) 0.0026(12) 0.0058(11) 0.0025(11)
N6 0.0226(15) 0.0217(15) 0.0208(15) -0.0004(12) 0.0094(12) 0.0047(12)
N7 0.0232(15) 0.0246(16) 0.0277(17) 0.0057(13) 0.0143(13) 0.0085(13)
N8 0.0253(16) 0.0267(16) 0.0260(17) 0.0018(13) 0.0078(13) 0.0073(13)
N9 0.0164(14) 0.0168(15) 0.044(2) -0.0003(14) 0.0069(13) 0.0005(12)
N10 0.0181(19) 0.034(3) 0.022(2) 0.0015(19) 0.0060(17) 0.0047(19)
O1 0.0486(18) 0.0214(14) 0.072(2) -0.0110(14) 0.0317(16) -0.0038(13)
O2 0.0338(16) 0.0292(15) 0.060(2) 0.0175(14) 0.0133(14) -0.0056(12)
O3 0.0372(15) 0.0228(13) 0.0375(16) -0.0041(12) 0.0175(12) 0.0070(11)
O4 0.0401(16) 0.0263(15) 0.059(2) 0.0186(13) 0.0297(15) 0.0114(12)

loop_
_atom_type_symbol
_atom_type_description
_atom_type_scat_dispersion_real
_atom_type_scat_dispersion_imag
_atom_type_scat_source
C C 0.0033 0.0016 'International Tables Vol C Tables 4.2.6.8 and 6.1.1.4'
H H 0.0000 0.0000 'International Tables Vol C Tables 4.2.6.8 and 6.1.1.4'
Co Co 0.3494 0.9721 'International Tables Vol C Tables 4.2.6.8 and 6.1.1.4'
N N 0.0061 0.0033 'International Tables Vol C Tables 4.2.6.8 and 6.1.1.4'
O O 0.0106 0.0060 'International Tables Vol C Tables 4.2.6.8 and 6.1.1.4'

loop_
_geom_angle_atom_site_label_1
_geom_angle_atom_site_label_2
_geom_angle_atom_site_label_3
_geom_angle
_geom_angle_site_symmetry_1
_geom_angle_site_symmetry_3
_geom_angle_publ_flag
C2 C1 N5 127.7(3) . . ?
C2 C1 C6 118.0(3) . . ?
N5 C1 C6 114.3(3) . . ?
C1 C2 C3 119.9(4) . . ?
C1 C2 H2 120.0 . . ?
C3 C2 H2 120.0 . . ?
C4 C3 C2 122.5(4) . . ?
C4 C3 H3 118.8 . . ?
C2 C3 H3 118.8 . . ?
C3 C4 C5 119.8(4) . . ?
C3 C4 H4 120.1 . . ?
C5 C4 H4 120.1 . . ?
C4 C5 C7 124.0(4) . . ?
C4 C5 C6 118.6(4) . . ?
C7 C5 C6 117.4(3) . . ?
N4 C6 C5 121.1(3) . . ?
N4 C6 C1 117.7(3) . . ?
C5 C6 C1 121.2(3) . . ?
C8 C7 C5 120.1(4) . . ?
C8 C7 H7 120.0 . . ?
C5 C7 H7 120.0 . . ?
C7 C8 C9 118.9(4) . . ?
C7 C8 H8 120.6 . . ?
C9 C8 H8 120.6 . . ?
N4 C9 C8 124.0(4) . . ?
N4 C9 H9 118.0 . . ?
C8 C9 H9 118.0 . . ?
O3 C10 N5 129.5(3) . . ?
O3 C10 C11 118.0(3) . . ?
N5 C10 C11 112.4(3) . . ?
N6 C11 C12 122.2(3) . . ?
N6 C11 C10 118.4(3) . . ?
C12 C11 C10 119.2(3) . . ?
C13 C12 C11 120.9(3) . . ?
C13 C12 H12 119.5 . . ?
C11 C12 H12 119.5 . . ?
C18 C13 C12 115.8(3) . . ?
C18 C13 C14 122.8(3) . . ?
C12 C13 C14 121.4(3) . . ?
C17 C14 C16 109.3(3) . . ?
C17 C14 C13 113.1(3) . . ?
C16 C14 C13 108.0(3) . . ?
C17 C14 C15 108.3(4) . . ?
C16 C14 C15 109.2(4) . . ?
C13 C14 C15 108.9(3) . . ?
C14 C15 H15A 109.5 . . ?
C14 C15 H15B 109.5 . . ?
H15A C15 H15B 109.5 . . ?
C14 C15 H15C 109.5 . . ?
H15A C15 H15C 109.5 . . ?
H15B C15 H15C 109.5 . . ?
C14 C16 H16A 109.5 . . ?
C14 C16 H16B 109.5 . . ?
H16A C16 H16B 109.5 . . ?
C14 C16 H16C 109.5 . . ?
H16A C16 H16C 109.5 . . ?
H16B C16 H16C 109.5 . . ?
C14 C17 H17A 109.5 . . ?
C14 C17 H17B 109.5 . . ?
H17A C17 H17B 109.5 . . ?
C14 C17 H17C 109.5 . . ?
H17A C17 H17C 109.5 . . ?
H17B C17 H17C 109.5 . . ?
C19 C18 C13 120.9(3) . . ?
C19 C18 H18 119.6 . . ?
C13 C18 H18 119.6 . . ?
N6 C19 C18 123.0(3) . . ?
N6 C19 C20 117.9(3) . . ?
C18 C19 C20 119.1(3) . . ?
O4 C20 N7 128.8(3) . . ?
O4 C20 C19 119.1(3) . . ?
N7 C20 C19 112.0(3) . . ?
C22 C21 N7 127.1(4) . . ?
C22 C21 C26 118.3(3) . . ?
N7 C21 C26 114.6(3) . . ?
C21 C22 C23 120.3(4) . . ?
C21 C22 H22 119.9 . . ?
C23 C22 H22 119.9 . . ?
C24 C23 C22 121.6(4) . . ?
C24 C23 H23 119.2 . . ?
C22 C23 H23 119.2 . . ?
C23 C24 C25 120.7(4) . . ?
C23 C24 H24 119.6 . . ?
C25 C24 H24 119.6 . . ?
C27 C25 C24 125.0(4) . . ?
C27 C25 C26 117.3(4) . . ?
C24 C25 C26 117.7(4) . . ?
N8 C26 C21 117.1(3) . . ?
N8 C26 C25 121.8(3) . . ?
C21 C26 C25 121.1(3) . . ?
C28 C27 C25 120.3(4) . . ?
C28 C27 H27 119.8 . . ?
C25 C27 H27 119.8 . . ?
C27 C28 C29 119.9(4) . . ?
C27 C28 H28 120.1 . . ?
C29 C28 H28 120.1 . . ?
N8 C29 C28 122.0(4) . . ?
N8 C29 H29 119.0 . . ?
C28 C29 H29 119.0 . . ?
N3 C30 C31 122.9(4) . . ?
N3 C30 H30 118.6 . . ?
C31 C30 H30 118.6 . . ?
C32 C31 C30 118.6(4) . . ?
C32 C31 H31 120.7 . . ?
C30 C31 H31 120.7 . . ?
C31 C32 C33 120.2(4) . . ?
C31 C32 H32 119.9 . . ?
C33 C32 H32 119.9 . . ?
C32 C33 C35 124.6(4) . . ?
C32 C33 C34 117.3(4) . . ?
C35 C33 C34 118.2(4) . . ?
N3 C34 C33 121.6(3) . . ?
N3 C34 C38 117.3(3) . . ?
C33 C34 C38 121.0(3) . . ?
C36 C35 C33 119.4(4) . . ?
C36 C35 H35 120.3 . . ?
C33 C35 H35 120.3 . . ?
C35 C36 C37 122.4(4) . . ?
C35 C36 H36 118.8 . . ?
C37 C36 H36 118.8 . . ?
C38 C37 C36 120.8(4) . . ?
C38 C37 H37 119.6 . . ?
C36 C37 H37 119.6 . . ?
C37 C38 N2 128.0(3) . . ?
C37 C38 C34 118.0(3) . . ?
N2 C38 C34 113.9(3) . . ?
O1 C39 N2 129.4(3) . . ?
O1 C39 C40 119.2(3) . . ?
N2 C39 C40 111.4(3) . . ?
N1 C40 C41 123.0(3) . . ?
N1 C40 C39 117.0(3) . . ?
C41 C40 C39 120.0(3) . . ?
C40 C41 C42 120.3(4) . . ?
C40 C41 H41 119.8 . . ?
C42 C41 H41 119.8 . . ?
C47 C42 C41 115.9(3) . . ?
C47 C42 C43 121.7(3) . . ?
C41 C42 C43 122.3(4) . . ?
C46 C43 C44 110.3(4) . . ?
C46 C43 C42 111.6(3) . . ?
C44 C43 C42 111.0(4) . . ?
C46 C43 C45 108.9(4) . . ?
C44 C43 C45 108.4(4) . . ?
C42 C43 C45 106.4(3) . . ?
C43 C44 H44A 109.5 . . ?
C43 C44 H44B 109.5 . . ?
H44A C44 H44B 109.5 . . ?
C43 C44 H44C 109.5 . . ?
H44A C44 H44C 109.5 . . ?
H44B C44 H44C 109.5 . . ?
C43 C45 H45A 109.5 . . ?
C43 C45 H45B 109.5 . . ?
H45A C45 H45B 109.5 . . ?
C43 C45 H45C 109.5 . . ?
H45A C45 H45C 109.5 . . ?
H45B C45 H45C 109.5 . . ?
C43 C46 H46A 109.5 . . ?
C43 C46 H46B 109.5 . . ?
H46A C46 H46B 109.5 . . ?
C43 C46 H46C 109.5 . . ?
H46A C46 H46C 109.5 . . ?
H46B C46 H46C 109.5 . . ?
C48 C47 C42 120.3(3) . . ?
C48 C47 H47 119.9 . . ?
C42 C47 H47 119.9 . . ?
N1 C48 C47 123.2(3) . . ?
N1 C48 C49 117.5(3) . . ?
C47 C48 C49 119.2(3) . . ?
O2 C49 N9 129.4(4) . . ?
O2 C49 C48 118.0(4) . . ?
N9 C49 C48 112.4(3) . . ?
N9 C50 C51 130.9(5) . . ?
N9 C50 C55 112.1(4) . . ?
C51 C50 C55 117.0(4) . . ?
C50 C51 C52 121.9(5) . . ?
C50 C51 H51 119.0 . . ?
C52 C51 H51 119.0 . . ?
C53 C52 C51 120.9(5) . . ?
C53 C52 H52 119.6 . . ?
C51 C52 H52 119.6 . . ?
C54 C53 C52 119.8(5) . . ?
C54 C53 H53 120.1 . . ?
C52 C53 H53 120.1 . . ?
C53 C54 C56 124.2(5) . . ?
C53 C54 C55 118.7(5) . . ?
C56 C54 C55 117.1(5) . . ?
N10 C55 C54 120.6(5) . . ?
N10 C55 C50 117.8(4) . . ?
C54 C55 C50 121.5(5) . . ?
C57 C56 C54 121.4(5) . . ?
C57 C56 H56 119.3 . . ?
C54 C56 H56 119.3 . . ?
C56 C57 C58 117.9(5) . . ?
C56 C57 H57 121.0 . . ?
C58 C57 H57 121.0 . . ?
N10 C58 C57 123.0(6) . . ?
N10 C58 H58 118.5 . . ?
C57 C58 H58 118.5 . . ?
C57B C56B C54B 120.0 . . ?
C57B C56B H56B 120.0 . . ?
C54B C56B H56B 120.0 . . ?
C58B C57B C56B 120.0 . . ?
C58B C57B H57B 120.0 . . ?
C56B C57B H57B 120.0 . . ?
N10B C58B C57B 120.0 . . ?
N10B C58B H58B 120.0 . . ?
C57B C58B H58B 120.0 . . ?
C58B N10B C55B 120.0 . . ?
C58B N10B Co2 131.9(4) . . ?
C55B N10B Co2 107.8(4) . . ?
C54B C55B N10B 120.0 . . ?
C54B C55B C50B 120.0 . . ?
N10B C55B C50B 120.0 . . ?
C55B C54B C53B 120.0 . . ?
C55B C54B C56B 120.0 . . ?
C53B C54B C56B 120.0 . . ?
C52B C53B C54B 120.0 . . ?
C52B C53B H53B 120.0 . . ?
C54B C53B H53B 120.0 . . ?
C51B C52B C53B 120.0 . . ?
C51B C52B H52B 120.0 . . ?
C53B C52B H52B 120.0 . . ?
C52B C51B C50B 120.0 . . ?
C52B C51B H51B 120.0 . . ?
C50B C51B H51B 120.0 . . ?
C51B C50B C55B 120.0 . . ?
N2 Co1 N5 157.32(12) . . ?
N2 Co1 N4 121.85(12) . . ?
N5 Co1 N4 79.54(11) . . ?
N2 Co1 N3 77.83(11) . . ?
N5 Co1 N3 91.38(11) . . ?
N4 Co1 N3 101.14(11) . . ?
N2 Co1 N1 75.22(11) . . ?
N5 Co1 N1 117.11(11) . . ?
N4 Co1 N1 85.49(11) . . ?
N3 Co1 N1 151.50(11) . . ?
N7 Co2 N9 157.05(13) . . ?
N7 Co2 N10B 110.0(3) . . ?
N7 Co2 N10 124.81(16) . . ?
N9 Co2 N10 77.78(16) . . ?
N7 Co2 N8 78.93(11) . . ?
N9 Co2 N8 94.35(11) . . ?
N10B Co2 N8 104.1(3) . . ?
N10 Co2 N8 99.57(13) . . ?
N7 Co2 N6 76.40(11) . . ?
N9 Co2 N6 111.35(11) . . ?
N10B Co2 N6 77.7(3) . . ?
N10 Co2 N6 88.46(13) . . ?
N8 Co2 N6 154.20(11) . . ?
C40 N1 C48 117.0(3) . . ?
C40 N1 Co1 110.2(2) . . ?
C48 N1 Co1 127.2(2) . . ?
C39 N2 C38 122.4(3) . . ?
C39 N2 Co1 122.7(2) . . ?
C38 N2 Co1 115.0(2) . . ?
C30 N3 C34 119.2(3) . . ?
C30 N3 Co1 129.0(3) . . ?
C34 N3 Co1 110.8(2) . . ?
C9 N4 C6 118.5(3) . . ?
C9 N4 Co1 128.5(3) . . ?
C6 N4 Co1 113.0(2) . . ?
C10 N5 C1 122.5(3) . . ?
C10 N5 Co1 121.3(2) . . ?
C1 N5 Co1 115.4(2) . . ?
C19 N6 C11 117.1(3) . . ?
C19 N6 Co2 107.4(2) . . ?
C11 N6 Co2 129.0(2) . . ?
C20 N7 C21 122.4(3) . . ?
C20 N7 Co2 122.3(2) . . ?
C21 N7 Co2 115.2(2) . . ?
C29 N8 C26 118.5(3) . . ?
C29 N8 Co2 129.9(3) . . ?
C26 N8 Co2 111.1(2) . . ?
C49 N9 C50 118.4(3) . . ?
C49 N9 Co2 121.6(2) . . ?
C50 N9 Co2 119.0(3) . . ?
C58 N10 C55 119.8(5) . . ?
C58 N10 Co2 127.2(4) . . ?
C55 N10 Co2 112.9(3) . . ?

loop_
_geom_bond_atom_site_label_1
_geom_bond_atom_site_label_2
_geom_bond_distance
_geom_bond_site_symmetry_2
_geom_bond_publ_flag
C1 C2 1.386(5) . ?
C1 N5 1.403(4) . ?
C1 C6 1.432(5) . ?
C2 C3 1.416(5) . ?
C2 H2 0.9500 . ?
C3 C4 1.362(6) . ?
C3 H3 0.9500 . ?
C4 C5 1.404(5) . ?
C4 H4 0.9500 . ?
C5 C7 1.419(6) . ?
C5 C6 1.425(5) . ?
C6 N4 1.365(4) . ?
C7 C8 1.355(6) . ?
C7 H7 0.9500 . ?
C8 C9 1.388(5) . ?
C8 H8 0.9500 . ?
C9 N4 1.327(4) . ?
C9 H9 0.9500 . ?
C10 O3 1.239(4) . ?
C10 N5 1.342(4) . ?
C10 C11 1.516(5) . ?
C11 N6 1.351(4) . ?
C11 C12 1.394(5) . ?
C12 C13 1.392(5) . ?
C12 H12 0.9500 . ?
C13 C18 1.391(5) . ?
C13 C14 1.529(5) . ?
C14 C17 1.509(6) . ?
C14 C16 1.523(6) . ?
C14 C15 1.531(6) . ?
C15 H15A 0.9800 . ?
C15 H15B 0.9800 . ?
C15 H15C 0.9800 . ?
C16 H16A 0.9800 . ?
C16 H16B 0.9800 . ?
C16 H16C 0.9800 . ?
C17 H17A 0.9800 . ?
C17 H17B 0.9800 . ?
C17 H17C 0.9800 . ?
C18 C19 1.383(5) . ?
C18 H18 0.9500 . ?
C19 N6 1.344(4) . ?
C19 C20 1.513(5) . ?
C20 O4 1.232(4) . ?
C20 N7 1.345(5) . ?
C21 C22 1.374(5) . ?
C21 N7 1.404(4) . ?
C21 C26 1.423(5) . ?
C22 C23 1.410(5) . ?
C22 H22 0.9500 . ?
C23 C24 1.357(6) . ?
C23 H23 0.9500 . ?
C24 C25 1.400(5) . ?
C24 H24 0.9500 . ?
C25 C27 1.397(6) . ?
C25 C26 1.426(5) . ?
C26 N8 1.359(5) . ?
C27 C28 1.334(6) . ?
C27 H27 0.9500 . ?
C28 C29 1.415(5) . ?
C28 H28 0.9500 . ?
C29 N8 1.329(5) . ?
C29 H29 0.9500 . ?
C30 N3 1.320(5) . ?
C30 C31 1.410(5) . ?
C30 H30 0.9500 . ?
C31 C32 1.368(6) . ?
C31 H31 0.9500 . ?
C32 C33 1.410(6) . ?
C32 H32 0.9500 . ?
C33 C35 1.414(6) . ?
C33 C34 1.420(5) . ?
C34 N3 1.363(5) . ?
C34 C38 1.433(5) . ?
C35 C36 1.378(6) . ?
C35 H35 0.9500 . ?
C36 C37 1.385(5) . ?
C36 H36 0.9500 . ?
C37 C38 1.380(5) . ?
C37 H37 0.9500 . ?
C38 N2 1.398(4) . ?
C39 O1 1.239(4) . ?
C39 N2 1.345(5) . ?
C39 C40 1.509(5) . ?
C40 N1 1.342(4) . ?
C40 C41 1.389(5) . ?
C41 C42 1.401(5) . ?
C41 H41 0.9500 . ?
C42 C47 1.398(6) . ?
C42 C43 1.540(5) . ?
C43 C46 1.513(6) . ?
C43 C44 1.520(6) . ?
C43 C45 1.562(6) . ?
C44 H44A 0.9800 . ?
C44 H44B 0.9800 . ?
C44 H44C 0.9800 . ?
C45 H45A 0.9800 . ?
C45 H45B 0.9800 . ?
C45 H45C 0.9800 . ?
C46 H46A 0.9800 . ?
C46 H46B 0.9800 . ?
C46 H46C 0.9800 . ?
C47 C48 1.387(5) . ?
C47 H47 0.9500 . ?
C48 N1 1.346(4) . ?
C48 C49 1.501(5) . ?
C49 O2 1.247(4) . ?
C49 N9 1.344(5) . ?
C50 N9 1.360(5) . ?
C50 C51 1.378(6) . ?
C50 C55 1.436(7) . ?
C51 C52 1.400(7) . ?
C51 H51 0.9500 . ?
C52 C53 1.396(9) . ?
C52 H52 0.9500 . ?
C53 C54 1.394(8) . ?
C53 H53 0.9500 . ?
C54 C56 1.403(8) . ?
C54 C55 1.425(6) . ?
C55 N10 1.373(6) . ?
C56 C57 1.361(10) . ?
C56 H56 0.9500 . ?
C57 C58 1.409(9) . ?
C57 H57 0.9500 . ?
C58 N10 1.316(6) . ?
C58 H58 0.9500 . ?
C56B C57B 1.3900 . ?
C56B C54B 1.3900 . ?
C56B H56B 0.9500 . ?
C57B C58B 1.3900 . ?
C57B H57B 0.9500 . ?
C58B N10B 1.3900 . ?
C58B H58B 0.9500 . ?
N10B C55B 1.3900 . ?
N10B Co2 2.033(10) . ?
C55B C54B 1.3900 . ?
C55B C50B 1.3900 . ?
C54B C53B 1.3900 . ?
C53B C52B 1.3900 . ?
C53B H53B 0.9500 . ?
C52B C51B 1.3900 . ?
C52B H52B 0.9500 . ?
C51B C50B 1.3900 . ?
C51B H51B 0.9500 . ?
Co1 N2 2.029(3) . ?
Co1 N5 2.036(3) . ?
Co1 N4 2.099(3) . ?
Co1 N3 2.150(3) . ?
Co1 N1 2.266(3) . ?
Co2 N7 1.993(3) . ?
Co2 N9 2.026(3) . ?
Co2 N10 2.098(4) . ?
Co2 N8 2.138(3) . ?
Co2 N6 2.302(3) . ?
